data_7235472
loop_
_publ_author_name
'Balkrishna, Shah Jaimin'
'Hodage, Ananda S.'
'Kumar, Shailesh'
'Panini, Piyush'
'Kumar, Sangit'

_publ_section_title
;
 Sensitive and regenerable organochalcogen probes for the colorimetric
 detection of thiols
;
_journal_issue 23
_journal_name_full 'RSC Adv.'
_journal_page_first 11535
_journal_paper_doi 10.1039/C4RA00381K
_journal_volume 4
_journal_year 2014
_chemical_formula_moiety 'C10 H8 N2 O3 Se'
_chemical_formula_sum 'C10 H8 N2 O3 Se'
_chemical_formula_weight 283.14
_space_group_IT_number 43
_space_group_name_Hall 'F 2 -2d'
_space_group_name_H-M_alt 'F d d 2'
_symmetry_cell_setting orthorhombic
_symmetry_Int_Tables_number 43
_symmetry_space_group_name_Hall 'F 2 -2d'
_symmetry_space_group_name_H-M 'F d d 2'
_atom_sites_solution_hydrogens geom
_atom_sites_solution_primary direct
_atom_sites_solution_secondary difmap
_audit_creation_method SHELXL-97
_cell_angle_alpha 90.00
_cell_angle_beta 90.00
_cell_angle_gamma 90.00
_cell_formula_units_Z 16
_cell_length_a 24.513(2)
_cell_length_b 42.263(4)
_cell_length_c 4.1537(3)
_cell_measurement_reflns_used 4297
_cell_measurement_temperature 298(2)
_cell_measurement_theta_max 23.13
_cell_measurement_theta_min 2.54
_cell_volume 4303.2(6)
_computing_structure_refinement 'SHELXL-97 (Sheldrick, 1997)'
_computing_structure_solution 'SHELXS-97 (Sheldrick, 1990)'
_diffrn_ambient_temperature 298(2)
_diffrn_measured_fraction_theta_full 0.996
_diffrn_measured_fraction_theta_max 0.996
_diffrn_radiation_monochromator graphite
_diffrn_radiation_source 'fine-focus sealed tube'
_diffrn_radiation_type MoK\a
_diffrn_radiation_wavelength 0.71073
_diffrn_reflns_av_R_equivalents 0.0718
_diffrn_reflns_av_sigmaI/netI 0.0495
_diffrn_reflns_limit_h_max 31
_diffrn_reflns_limit_h_min -31
_diffrn_reflns_limit_k_max 54
_diffrn_reflns_limit_k_min -54
_diffrn_reflns_limit_l_max 5
_diffrn_reflns_limit_l_min -5
_diffrn_reflns_number 16772
_diffrn_reflns_theta_full 27.44
_diffrn_reflns_theta_max 27.44
_diffrn_reflns_theta_min 3.32
_exptl_absorpt_coefficient_mu 3.483
_exptl_absorpt_correction_T_max 0.7221
_exptl_absorpt_correction_T_min 0.3364
_exptl_absorpt_correction_type multi-scan
_exptl_absorpt_process_details SADABS
_exptl_crystal_colour colourless
_exptl_crystal_density_diffrn 1.748
_exptl_crystal_density_method 'not measured'
_exptl_crystal_description plate
_exptl_crystal_F_000 2240
_exptl_crystal_size_max 0.40
_exptl_crystal_size_mid 0.18
_exptl_crystal_size_min 0.10
_refine_diff_density_max 0.265
_refine_diff_density_min -0.272
_refine_diff_density_rms 0.065
_refine_ls_abs_structure_details 'Flack H D (1983), Acta Cryst. A39, 876-881'
_refine_ls_abs_structure_Flack 0.080(13)
_refine_ls_extinction_method none
_refine_ls_goodness_of_fit_ref 1.065
_refine_ls_hydrogen_treatment constr
_refine_ls_matrix_type full
_refine_ls_number_parameters 145
_refine_ls_number_reflns 2409
_refine_ls_number_restraints 1
_refine_ls_restrained_S_all 1.065
_refine_ls_R_factor_all 0.0513
_refine_ls_R_factor_gt 0.0325
_refine_ls_shift/su_max 0.002
_refine_ls_shift/su_mean 0.000
_refine_ls_structure_factor_coef Fsqd
_refine_ls_weighting_details 'calc w=1/[\s^2^(Fo^2^)+(0.0238P)^2^+0.0000P] where P=(Fo^2^+2Fc^2^)/3'
_refine_ls_weighting_scheme calc
_refine_ls_wR_factor_gt 0.0555
_refine_ls_wR_factor_ref 0.0594
_reflns_number_gt 1981
_reflns_number_total 2409
_reflns_threshold_expression >2sigma(I)
_cod_data_source_file c4ra00381k2.cif
_cod_data_source_block shelxl
_cod_depositor_comments
;
The following automatic conversions were performed:

data item '_symmetry_cell_setting' value 'Orthorhombic' was changed
to 'orthorhombic' in accordance with the
/home/saulius/struct/COD-crude-data/automatic-downloads/DataCite-retrospective/RSC/depositions/lib/dictionaries/cif_core.dic
dictionary named 'cif_core.dic' version 2.4.2 last updated on
2011-04-26.

Automatic conversion script
Id: cif_fix_values 6909 2019-04-08 15:41:33Z antanas 

The following automatic conversions were performed:

data name '_iucr_refine_instruction_details' was replaced with
'_iucr_refine_instructions_details' as specified in the replacement
file 'data/replacement-values/replacement_tags.lst'.

Automatic conversion script
Id: cif_correct_tags 9268 2022-04-12 08:56:07Z antanas 
;
_cod_original_cell_volume 4303.2(7)
_cod_database_code 7235472

loop_
_symmetry_equiv_pos_as_xyz
'x, y, z'
'-x, -y, z'
'-x+1/4, y+1/4, z+1/4'
'x+1/4, -y+1/4, z+1/4'
'x, y+1/2, z+1/2'
'-x, -y+1/2, z+1/2'
'-x+1/4, y+3/4, z+3/4'
'x+1/4, -y+3/4, z+3/4'
'x+1/2, y, z+1/2'
'-x+1/2, -y, z+1/2'
'-x+3/4, y+1/4, z+3/4'
'x+3/4, -y+1/4, z+3/4'
'x+1/2, y+1/2, z'
'-x+1/2, -y+1/2, z'
'-x+3/4, y+3/4, z+1/4'
'x+3/4, -y+3/4, z+1/4'

loop_
_atom_site_label
_atom_site_type_symbol
_atom_site_fract_x
_atom_site_fract_y
_atom_site_fract_z
_atom_site_U_iso_or_equiv
_atom_site_adp_type
_atom_site_occupancy
_atom_site_symmetry_multiplicity
_atom_site_calc_flag
_atom_site_refinement_flags
Se1 Se 1.061050(12) 0.137443(8) -0.09645(13) 0.03429(10) Uani 1 1 d .
N1 N 0.91615(14) 0.03710(8) 0.5025(9) 0.0536(9) Uani 1 1 d .
N2 N 0.99202(11) 0.15266(6) -0.2170(6) 0.0354(7) Uani 1 1 d .
O1 O 0.93547(11) 0.01481(7) 0.6461(11) 0.0841(11) Uani 1 1 d .
O2 O 0.86715(10) 0.04222(6) 0.4849(9) 0.0752(11) Uani 1 1 d .
O3 O 0.90089(9) 0.14205(5) -0.1912(6) 0.0469(7) Uani 1 1 d .
C1 C 1.02321(12) 0.10361(7) 0.0934(8) 0.0315(8) Uani 1 1 d .
C2 C 1.04444(13) 0.07792(8) 0.2595(9) 0.0398(9) Uani 1 1 d .
H2 H 1.0823 0.0757 0.2849 0.048 Uiso 1 1 calc R
C3 C 1.00956(13) 0.05581(8) 0.3861(11) 0.0429(8) Uani 1 1 d .
H3 H 1.0233 0.0381 0.4957 0.052 Uiso 1 1 calc R
C4 C 0.95337(13) 0.05998(7) 0.3502(9) 0.0375(9) Uani 1 1 d .
C5 C 0.93144(12) 0.08496(7) 0.1845(9) 0.0359(8) Uani 1 1 d .
H5 H 0.8935 0.0870 0.1591 0.043 Uiso 1 1 calc R
C6 C 0.96672(13) 0.10701(7) 0.0562(7) 0.0312(8) Uani 1 1 d .
C7 C 0.94899(11) 0.13499(7) -0.1234(12) 0.0334(7) Uani 1 1 d .
C8 C 0.98557(13) 0.18154(8) -0.4067(8) 0.0413(9) Uani 1 1 d .
H8A H 0.9550 0.1787 -0.5562 0.050 Uiso 1 1 calc R
H8B H 1.0186 0.1849 -0.5350 0.050 Uiso 1 1 calc R
C9 C 0.97544(17) 0.21028(9) -0.2070(10) 0.0523(10) Uani 1 1 d .
H9 H 1.0032 0.2169 -0.0661 0.063 Uiso 1 1 calc R
C10 C 0.9314(2) 0.22649(13) -0.2154(13) 0.0901(19) Uani 1 1 d .
H10A H 0.9028 0.2205 -0.3538 0.108 Uiso 1 1 calc R
H10B H 0.9275 0.2444 -0.0832 0.108 Uiso 1 1 calc R

loop_
_atom_site_aniso_label
_atom_site_aniso_U_11
_atom_site_aniso_U_22
_atom_site_aniso_U_33
_atom_site_aniso_U_23
_atom_site_aniso_U_13
_atom_site_aniso_U_12
Se1 0.02124(14) 0.03880(17) 0.04283(16) 0.00029(17) 0.00035(16) -0.00253(15)
N1 0.0469(19) 0.0345(18) 0.079(3) -0.0007(18) 0.0155(17) -0.0047(15)
N2 0.0273(15) 0.0363(16) 0.0425(17) 0.0021(13) -0.0001(11) 0.0000(12)
O1 0.065(2) 0.0528(19) 0.134(3) 0.036(2) 0.019(2) -0.0005(15)
O2 0.0369(15) 0.0566(18) 0.132(3) 0.0193(19) 0.0196(17) -0.0100(13)
O3 0.0227(12) 0.0456(15) 0.073(2) 0.0018(13) -0.0084(11) 0.0017(11)
C1 0.0214(15) 0.0354(19) 0.038(2) -0.0046(15) -0.0007(14) -0.0021(12)
C2 0.0239(17) 0.040(2) 0.055(2) -0.0003(17) -0.0017(14) 0.0016(15)
C3 0.041(2) 0.0336(19) 0.054(2) 0.002(2) 0.000(2) 0.0012(15)
C4 0.0315(18) 0.0295(17) 0.051(3) -0.0053(18) 0.0062(17) -0.0065(14)
C5 0.0221(15) 0.0353(19) 0.050(2) -0.0125(19) 0.0022(17) -0.0026(13)
C6 0.0247(16) 0.0299(18) 0.039(2) -0.0079(14) 0.0008(13) 0.0015(13)
C7 0.0237(16) 0.0342(17) 0.042(2) -0.0068(18) -0.0032(18) -0.0028(14)
C8 0.0382(19) 0.049(2) 0.037(2) 0.0073(17) 0.0008(16) 0.0048(16)
C9 0.066(3) 0.041(2) 0.050(2) 0.0050(19) -0.0004(19) 0.005(2)
C10 0.102(4) 0.068(3) 0.101(5) 0.003(3) 0.024(3) 0.034(3)

loop_
_atom_type_symbol
_atom_type_description
_atom_type_scat_dispersion_real
_atom_type_scat_dispersion_imag
_atom_type_scat_source
C C 0.0033 0.0016 'International Tables Vol C Tables 4.2.6.8 and 6.1.1.4'
H H 0.0000 0.0000 'International Tables Vol C Tables 4.2.6.8 and 6.1.1.4'
N N 0.0061 0.0033 'International Tables Vol C Tables 4.2.6.8 and 6.1.1.4'
O O 0.0106 0.0060 'International Tables Vol C Tables 4.2.6.8 and 6.1.1.4'
Se Se -0.0929 2.2259 'International Tables Vol C Tables 4.2.6.8 and 6.1.1.4'

loop_
_geom_angle_atom_site_label_1
_geom_angle_atom_site_label_2
_geom_angle_atom_site_label_3
_geom_angle
C1 Se1 N2 85.86(12)
O1 N1 O2 123.4(3)
O1 N1 C4 118.7(3)
O2 N1 C4 117.8(3)
C7 N2 C8 122.2(3)
C7 N2 Se1 116.0(2)
C8 N2 Se1 121.8(2)
C2 C1 C6 120.4(3)
C2 C1 Se1 128.3(2)
C6 C1 Se1 111.3(2)
C3 C2 C1 119.3(3)
C3 C2 H2 120.3
C1 C2 H2 120.3
C2 C3 C4 119.2(3)
C2 C3 H3 120.4
C4 C3 H3 120.4
C5 C4 C3 122.5(3)
C5 C4 N1 118.6(3)
C3 C4 N1 118.9(3)
C4 C5 C6 118.0(3)
C4 C5 H5 121.0
C6 C5 H5 121.0
C5 C6 C1 120.6(3)
C5 C6 C7 123.8(3)
C1 C6 C7 115.6(3)
O3 C7 N2 122.7(3)
O3 C7 C6 126.0(3)
N2 C7 C6 111.2(3)
N2 C8 C9 113.5(3)
N2 C8 H8A 108.9
C9 C8 H8A 108.9
N2 C8 H8B 108.9
C9 C8 H8B 108.9
H8A C8 H8B 107.7
C10 C9 C8 124.1(4)
C10 C9 H9 117.9
C8 C9 H9 117.9
C9 C10 H10A 120.0
C9 C10 H10B 120.0
H10A C10 H10B 120.0

loop_
_geom_bond_atom_site_label_1
_geom_bond_atom_site_label_2
_geom_bond_distance
Se1 C1 1.878(3)
Se1 N2 1.878(3)
N1 O1 1.212(4)
N1 O2 1.222(4)
N1 C4 1.472(4)
N2 C7 1.349(4)
N2 C8 1.461(4)
O3 C7 1.249(3)
C1 C2 1.388(5)
C1 C6 1.401(4)
C2 C3 1.371(4)
C2 H2 0.9400
C3 C4 1.397(4)
C3 H3 0.9400
C4 C5 1.370(5)
C5 C6 1.379(4)
C5 H5 0.9400
C6 C7 1.464(5)
C8 C9 1.492(5)
C8 H8A 0.9800
C8 H8B 0.9800
C9 C10 1.279(5)
C9 H9 0.9400
C10 H10A 0.9400
C10 H10B 0.9400

loop_
_geom_torsion_atom_site_label_1
_geom_torsion_atom_site_label_2
_geom_torsion_atom_site_label_3
_geom_torsion_atom_site_label_4
_geom_torsion
C1 Se1 N2 C7 0.7(3)
C1 Se1 N2 C8 -178.1(3)
N2 Se1 C1 C2 -179.7(3)
N2 Se1 C1 C6 -1.0(2)
C6 C1 C2 C3 0.2(5)
Se1 C1 C2 C3 178.8(3)
C1 C2 C3 C4 -1.2(6)
C2 C3 C4 C5 1.9(6)
C2 C3 C4 N1 -176.6(3)
O1 N1 C4 C5 179.2(4)
O2 N1 C4 C5 -2.9(5)
O1 N1 C4 C3 -2.2(5)
O2 N1 C4 C3 175.7(4)
C3 C4 C5 C6 -1.5(5)
N1 C4 C5 C6 177.0(3)
C4 C5 C6 C1 0.5(5)
C4 C5 C6 C7 -179.4(3)
C2 C1 C6 C5 0.2(5)
Se1 C1 C6 C5 -178.7(2)
C2 C1 C6 C7 -179.9(3)
Se1 C1 C6 C7 1.2(4)
C8 N2 C7 O3 -0.2(6)
Se1 N2 C7 O3 -178.9(3)
C8 N2 C7 C6 178.6(3)
Se1 N2 C7 C6 -0.1(4)
C5 C6 C7 O3 -2.1(6)
C1 C6 C7 O3 178.0(4)
C5 C6 C7 N2 179.1(3)
C1 C6 C7 N2 -0.7(5)
C7 N2 C8 C9 86.2(4)
Se1 N2 C8 C9 -95.2(3)
N2 C8 C9 C10 -115.7(5)
